data_4076367
loop_
_publ_author_name
'Chlupat\'y, Tom\'a\<s'
'Pad\<elkov\'a, Zde\<nka'
'DeProft, Frank'
'Willem, Rudolph'
'R\%u\<zi\<cka, Ale\<s'

_publ_section_title
;
 Addition of Lappert's Stannylenes to Carbodiimides, Providing a New Class
 of Tin(II) Guanidinates
;
_journal_issue 6
_journal_name_full Organometallics
_journal_page_first 2203
_journal_paper_doi 10.1021/om201118m
_journal_volume 31
_journal_year 2012
_chemical_formula_moiety 'C19 H40 Cl N3 Si2 Sn'
_chemical_formula_sum 'C19 H40 Cl N3 Si2 Sn'
_chemical_formula_weight 520.86
_chemical_name_systematic
; 
 ? 
;
_space_group_IT_number 114
_symmetry_cell_setting tetragonal
_symmetry_space_group_name_Hall 'P -4 2n'
_symmetry_space_group_name_H-M 'P -4 21 c'
_atom_sites_solution_hydrogens geom
_atom_sites_solution_primary direct
_atom_sites_solution_secondary difmap
_audit_creation_method SHELXL-97
_cell_angle_alpha 90
_cell_angle_beta 90
_cell_angle_gamma 90
_cell_formula_units_Z 8
_cell_length_a 17.8950(4)
_cell_length_b 17.8950(19)
_cell_length_c 16.1841(2)
_cell_measurement_reflns_used 41380
_cell_measurement_temperature 150(1)
_cell_measurement_theta_max 27.5
_cell_measurement_theta_min 1
_cell_volume 5182.7(6)
_computing_cell_refinement 'COLLECT and DENZO'
_computing_data_collection 'COLLECT (Hooft, 1998) and DENZO (Otwinowski & Minor, 1997)'
_computing_data_reduction 'COLLECT and DENZO'
_computing_molecular_graphics 'PLATON (Spek, 2003)'
_computing_publication_material 'SHELXL-97 (Sheldrick, 1997)'
_computing_structure_refinement 'SHELXL-97 (Sheldrick, 1997)'
_computing_structure_solution 'SIR92 (Altomare et al., 1994)'
_diffrn_ambient_temperature 150(1)
_diffrn_detector_area_resol_mean 9.091
_diffrn_measured_fraction_theta_full 0.998
_diffrn_measured_fraction_theta_max 0.998
_diffrn_measurement_device_type 'Bruker Nonius KappaCCD area detector'
_diffrn_measurement_method '\f and \w scans to fill the Ewald sphere'
_diffrn_radiation_monochromator graphite
_diffrn_radiation_source 'fine-focus sealed tube'
_diffrn_radiation_type MoK\a
_diffrn_radiation_wavelength 0.71073
_diffrn_reflns_av_R_equivalents 0.0612
_diffrn_reflns_av_sigmaI/netI 0.0343
_diffrn_reflns_limit_h_max 23
_diffrn_reflns_limit_h_min -21
_diffrn_reflns_limit_k_max 21
_diffrn_reflns_limit_k_min -23
_diffrn_reflns_limit_l_max 18
_diffrn_reflns_limit_l_min -21
_diffrn_reflns_number 41238
_diffrn_reflns_theta_full 27.50
_diffrn_reflns_theta_max 27.50
_diffrn_reflns_theta_min 1.61
_diffrn_standards_number 0
_exptl_absorpt_coefficient_mu 1.190
_exptl_absorpt_correction_T_max 0.817
_exptl_absorpt_correction_T_min 0.704
_exptl_absorpt_correction_type integration
_exptl_absorpt_process_details
;
Gaussian integration (Coppens, 1970)
;
_exptl_crystal_colour colourless
_exptl_crystal_density_diffrn 1.335
_exptl_crystal_density_method 'not measured'
_exptl_crystal_description block
_exptl_crystal_F_000 2160
_exptl_crystal_size_max 0.46
_exptl_crystal_size_mid 0.31
_exptl_crystal_size_min 0.26
_refine_diff_density_max 0.437
_refine_diff_density_min -0.434
_refine_diff_density_rms 0.097
_refine_ls_abs_structure_details 'Flack H D (1983), Acta Cryst. A39, 876-881'
_refine_ls_abs_structure_Flack 0.02(3)
_refine_ls_extinction_method none
_refine_ls_goodness_of_fit_ref 1.177
_refine_ls_hydrogen_treatment constr
_refine_ls_matrix_type full
_refine_ls_number_parameters 235
_refine_ls_number_reflns 5916
_refine_ls_number_restraints 0
_refine_ls_restrained_S_all 1.177
_refine_ls_R_factor_all 0.0500
_refine_ls_R_factor_gt 0.0322
_refine_ls_shift/su_max 0.001
_refine_ls_shift/su_mean 0.000
_refine_ls_structure_factor_coef Fsqd
_refine_ls_weighting_details 'calc w=1/[\s^2^(Fo^2^)+(0.0000P)^2^+6.2115P] where P=(Fo^2^+2Fc^2^)/3'
_refine_ls_weighting_scheme calc
_refine_ls_wR_factor_gt 0.0557
_refine_ls_wR_factor_ref 0.0649
_reflns_number_gt 5009
_reflns_number_total 5916
_reflns_threshold_expression >2sigma(I)
_cod_data_source_file om201118m_si_002.cif
_cod_data_source_block 10
_cod_original_cell_volume 5182.7(7)
_cod_database_code 4076367

loop_
_symmetry_equiv_pos_as_xyz
'x, y, z'
'-x, -y, z'
'x+1/2, -y+1/2, -z+1/2'
'-x+1/2, y+1/2, -z+1/2'
'y+1/2, x+1/2, z+1/2'
'-y+1/2, -x+1/2, z+1/2'
'-y, x, -z'
'y, -x, -z'

loop_
_atom_site_label
_atom_site_type_symbol
_atom_site_fract_x
_atom_site_fract_y
_atom_site_fract_z
_atom_site_U_iso_or_equiv
_atom_site_adp_type
_atom_site_occupancy
_atom_site_symmetry_multiplicity
_atom_site_calc_flag
_atom_site_refinement_flags
Sn1 Sn 0.066109(14) 0.398722(13) 0.323799(18) 0.03059(6) Uani 1 1 d .
Cl1 Cl -0.06802(6) 0.41614(5) 0.29343(6) 0.0411(2) Uani 1 1 d .
Si2 Si 0.06188(7) 0.23523(7) 0.05704(8) 0.0418(3) Uani 1 1 d .
Si1 Si 0.21303(6) 0.21780(6) 0.15203(7) 0.0353(2) Uani 1 1 d .
N3 N 0.12405(16) 0.25785(17) 0.13821(19) 0.0298(7) Uani 1 1 d .
C2 C 0.1511(2) 0.4229(2) 0.1382(2) 0.0310(8) Uani 1 1 d .
H2 H 0.1710 0.3877 0.0973 0.037 Uiso 1 1 d R
C1 C 0.0978(2) 0.30721(19) 0.1997(2) 0.0295(8) Uani 1 1 d .
N1 N 0.10420(17) 0.38196(15) 0.19601(19) 0.0317(7) Uani 1 1 d .
C14 C 0.2491(3) 0.2417(3) 0.2554(3) 0.0455(11) Uani 1 1 d .
H14A H 0.2520 0.2951 0.2610 0.055 Uiso 1 1 d R
H14B H 0.2980 0.2206 0.2624 0.055 Uiso 1 1 d R
H14C H 0.2161 0.2220 0.2968 0.055 Uiso 1 1 d R
C7 C 0.1062(2) 0.4827(2) 0.0932(2) 0.0328(8) Uani 1 1 d .
H7A H 0.0673 0.4590 0.0608 0.039 Uiso 1 1 d R
H7B H 0.0824 0.5149 0.1336 0.039 Uiso 1 1 d R
C8 C 0.0418(2) 0.2100(2) 0.2881(2) 0.0326(9) Uani 1 1 d .
H8 H 0.0655 0.1758 0.2487 0.039 Uiso 1 1 d R
C16 C 0.2079(3) 0.1145(3) 0.1425(4) 0.0624(15) Uani 1 1 d .
H16A H 0.1786 0.0945 0.1869 0.075 Uiso 1 1 d R
H16B H 0.2574 0.0940 0.1447 0.075 Uiso 1 1 d R
H16C H 0.1852 0.1017 0.0907 0.075 Uiso 1 1 d R
N2 N 0.06492(19) 0.28570(16) 0.26867(19) 0.0322(7) Uani 1 1 d .
C5 C 0.2199(2) 0.5648(3) 0.0830(3) 0.0459(10) Uani 1 1 d .
H5A H 0.2514 0.5919 0.0444 0.055 Uiso 1 1 d R
H5B H 0.2009 0.6001 0.1233 0.055 Uiso 1 1 d R
C10 C 0.0384(3) 0.1101(3) 0.3959(3) 0.0572(13) Uani 1 1 d .
H10A H 0.0621 0.0741 0.3596 0.069 Uiso 1 1 d R
H10B H 0.0530 0.0984 0.4521 0.069 Uiso 1 1 d R
C12 C -0.0694(3) 0.1241(3) 0.3021(4) 0.0649(16) Uani 1 1 d .
H12A H -0.1236 0.1229 0.3004 0.078 Uiso 1 1 d R
H12B H -0.0508 0.0882 0.2621 0.078 Uiso 1 1 d R
C13 C -0.0428(2) 0.2028(3) 0.2796(3) 0.0527(12) Uani 1 1 d .
H13A H -0.0669 0.2394 0.3149 0.063 Uiso 1 1 d R
H13B H -0.0568 0.2136 0.2229 0.063 Uiso 1 1 d R
C4 C 0.2658(2) 0.5052(3) 0.1269(3) 0.0470(11) Uani 1 1 d .
H4A H 0.3052 0.5287 0.1589 0.056 Uiso 1 1 d R
H4B H 0.2890 0.4730 0.0861 0.056 Uiso 1 1 d R
C6 C 0.1555(2) 0.5297(2) 0.0365(3) 0.0425(10) Uani 1 1 d .
H6A H 0.1750 0.4981 -0.0072 0.051 Uiso 1 1 d R
H6B H 0.1256 0.5686 0.0111 0.051 Uiso 1 1 d R
C18 C 0.1126(3) 0.2331(3) -0.0425(3) 0.0641(14) Uani 1 1 d .
H18A H 0.1373 0.2801 -0.0511 0.077 Uiso 1 1 d R
H18B H 0.0777 0.2245 -0.0866 0.077 Uiso 1 1 d R
H18C H 0.1490 0.1937 -0.0416 0.077 Uiso 1 1 d R
C15 C 0.2801(2) 0.2530(3) 0.0735(3) 0.0574(14) Uani 1 1 d .
H15A H 0.2697 0.2302 0.0211 0.069 Uiso 1 1 d R
H15B H 0.3301 0.2408 0.0902 0.069 Uiso 1 1 d R
H15C H 0.2752 0.3062 0.0688 0.069 Uiso 1 1 d R
C11 C -0.0443(3) 0.1034(3) 0.3875(3) 0.0618(15) Uani 1 1 d .
H11A H -0.0682 0.1353 0.4281 0.074 Uiso 1 1 d R
H11B H -0.0588 0.0522 0.3989 0.074 Uiso 1 1 d R
C17 C -0.0146(3) 0.3057(3) 0.0544(4) 0.0616(15) Uani 1 1 d .
H17A H -0.0260 0.3215 0.1097 0.074 Uiso 1 1 d R
H17B H -0.0583 0.2840 0.0297 0.074 Uiso 1 1 d R
H17C H 0.0012 0.3480 0.0224 0.074 Uiso 1 1 d R
C9 C 0.0655(3) 0.1884(2) 0.3738(3) 0.0458(11) Uani 1 1 d .
H9A H 0.0455 0.2240 0.4132 0.055 Uiso 1 1 d R
H9B H 0.1196 0.1898 0.3776 0.055 Uiso 1 1 d R
C19 C 0.0195(3) 0.1404(3) 0.0706(3) 0.0581(13) Uani 1 1 d .
H19A H 0.0581 0.1032 0.0728 0.070 Uiso 1 1 d R
H19B H -0.0132 0.1300 0.0250 0.070 Uiso 1 1 d R
H19C H -0.0086 0.1395 0.1211 0.070 Uiso 1 1 d R
C3 C 0.2162(2) 0.4584(2) 0.1839(3) 0.0396(9) Uani 1 1 d .
H3A H 0.2463 0.4197 0.2095 0.047 Uiso 1 1 d R
H3B H 0.1967 0.4901 0.2274 0.047 Uiso 1 1 d R

loop_
_atom_site_aniso_label
_atom_site_aniso_U_11
_atom_site_aniso_U_22
_atom_site_aniso_U_33
_atom_site_aniso_U_23
_atom_site_aniso_U_13
_atom_site_aniso_U_12
Sn1 0.03022(13) 0.02864(13) 0.03291(11) 0.00167(12) 0.00196(13) 0.00235(10)
Cl1 0.0327(5) 0.0386(6) 0.0522(5) 0.0029(4) 0.0011(5) 0.0056(4)
Si2 0.0419(7) 0.0391(7) 0.0443(6) -0.0037(5) -0.0099(6) 0.0049(6)
Si1 0.0273(5) 0.0385(6) 0.0401(6) -0.0033(5) 0.0049(5) 0.0055(4)
N3 0.0267(16) 0.0280(16) 0.0346(17) -0.0014(13) 0.0028(13) 0.0017(12)
C2 0.0304(19) 0.027(2) 0.036(2) 0.0037(16) 0.0111(16) 0.0026(15)
C1 0.0213(17) 0.0283(18) 0.039(2) -0.0009(15) -0.0010(16) -0.0013(14)
N1 0.0280(15) 0.0237(15) 0.0435(19) 0.0025(13) 0.0067(14) 0.0008(12)
C14 0.034(2) 0.056(3) 0.046(2) 0.004(2) -0.0042(19) 0.007(2)
C7 0.0271(19) 0.039(2) 0.0328(19) 0.0018(17) 0.0008(17) 0.0008(17)
C8 0.032(2) 0.025(2) 0.041(2) 0.0049(17) 0.0093(17) 0.0052(15)
C16 0.047(3) 0.049(3) 0.092(4) -0.018(3) -0.004(3) 0.014(2)
N2 0.0349(17) 0.0230(15) 0.0387(18) 0.0023(13) 0.0125(15) -0.0025(14)
C5 0.051(3) 0.038(2) 0.049(3) 0.013(2) 0.004(2) -0.009(2)
C10 0.071(3) 0.040(3) 0.061(3) 0.018(2) 0.011(3) 0.000(2)
C12 0.040(2) 0.046(3) 0.108(5) 0.014(3) 0.009(3) -0.012(2)
C13 0.031(2) 0.044(3) 0.083(3) 0.020(2) 0.009(2) -0.0030(19)
C4 0.034(2) 0.052(3) 0.054(3) 0.016(2) -0.002(2) -0.008(2)
C6 0.048(3) 0.039(2) 0.040(2) 0.012(2) 0.007(2) 0.010(2)
C18 0.076(4) 0.076(4) 0.040(3) -0.001(3) -0.007(3) 0.006(3)
C15 0.034(2) 0.088(4) 0.051(3) -0.005(3) 0.011(2) 0.002(2)
C11 0.071(4) 0.033(2) 0.082(4) 0.014(3) 0.040(3) 0.003(2)
C17 0.047(3) 0.050(3) 0.087(4) -0.013(3) -0.031(3) 0.010(2)
C9 0.055(3) 0.040(2) 0.043(2) 0.0098(19) 0.004(2) -0.005(2)
C19 0.058(3) 0.046(3) 0.070(3) -0.010(3) -0.014(3) -0.003(2)
C3 0.0278(19) 0.045(2) 0.046(2) 0.011(2) 0.000(2) 0.0006(15)

loop_
_atom_type_symbol
_atom_type_description
_atom_type_scat_dispersion_real
_atom_type_scat_dispersion_imag
_atom_type_scat_source
C C 0.0033 0.0016 'International Tables Vol C Tables 4.2.6.8 and 6.1.1.4'
H H 0.0000 0.0000 'International Tables Vol C Tables 4.2.6.8 and 6.1.1.4'
N N 0.0061 0.0033 'International Tables Vol C Tables 4.2.6.8 and 6.1.1.4'
Si Si 0.0817 0.0704 'International Tables Vol C Tables 4.2.6.8 and 6.1.1.4'
Cl Cl 0.1484 0.1585 'International Tables Vol C Tables 4.2.6.8 and 6.1.1.4'
Sn Sn -0.6537 1.4246 'International Tables Vol C Tables 4.2.6.8 and 6.1.1.4'

loop_
_exptl_crystal_face_index_h
_exptl_crystal_face_index_k
_exptl_crystal_face_index_l
_exptl_crystal_face_perp_dist
-1 -1 0 0.081
1 1 0 0.155
0 -1 0 0.186
-1 1 0 0.114
0 0 -1 0.129
0 0 1 0.086
1 0 0 0.235
1 -1 0 0.230
0 1 0 0.116
-1 -1 -1 0.081

loop_
_geom_angle_atom_site_label_1
_geom_angle_atom_site_label_2
_geom_angle_atom_site_label_3
_geom_angle
N1 Sn1 N2 59.90(10)
N1 Sn1 Cl1 97.55(9)
N2 Sn1 Cl1 91.48(9)
N1 Sn1 C1 30.36(10)
N2 Sn1 C1 29.74(11)
Cl1 Sn1 C1 97.77(8)
N3 Si2 C18 110.1(2)
N3 Si2 C17 108.95(19)
C18 Si2 C17 110.7(3)
N3 Si2 C19 112.1(2)
C18 Si2 C19 106.4(2)
C17 Si2 C19 108.6(2)
N3 Si1 C14 109.74(18)
N3 Si1 C16 110.50(19)
C14 Si1 C16 108.9(2)
N3 Si1 C15 111.05(19)
C14 Si1 C15 108.4(2)
C16 Si1 C15 108.2(2)
C1 N3 Si1 117.8(2)
C1 N3 Si2 117.3(2)
Si1 N3 Si2 124.77(18)
N1 C2 C3 109.8(3)
N1 C2 C7 110.8(3)
C3 C2 C7 110.1(3)
N1 C2 H2 108.7
C3 C2 H2 108.6
C7 C2 H2 108.7
N2 C1 N1 111.5(3)
N2 C1 N3 124.2(3)
N1 C1 N3 124.3(3)
N2 C1 Sn1 56.24(18)
N1 C1 Sn1 55.77(18)
N3 C1 Sn1 172.6(3)
C1 N1 C2 125.3(3)
C1 N1 Sn1 93.9(2)
C2 N1 Sn1 135.7(2)
Si1 C14 H14A 109.5
Si1 C14 H14B 109.5
H14A C14 H14B 109.5
Si1 C14 H14C 109.4
H14A C14 H14C 109.5
H14B C14 H14C 109.5
C2 C7 C6 111.7(3)
C2 C7 H7A 109.2
C6 C7 H7A 109.3
C2 C7 H7B 109.2
C6 C7 H7B 109.3
H7A C7 H7B 108.1
N2 C8 C9 111.1(3)
N2 C8 C13 110.0(3)
C9 C8 C13 109.9(4)
N2 C8 H8 108.7
C9 C8 H8 108.5
C13 C8 H8 108.5
Si1 C16 H16A 109.6
Si1 C16 H16B 109.4
H16A C16 H16B 109.5
Si1 C16 H16C 109.4
H16A C16 H16C 109.5
H16B C16 H16C 109.5
C1 N2 C8 125.6(3)
C1 N2 Sn1 94.0(2)
C8 N2 Sn1 140.3(2)
C6 C5 C4 110.6(4)
C6 C5 H5A 109.3
C4 C5 H5A 109.7
C6 C5 H5B 109.7
C4 C5 H5B 109.4
H5A C5 H5B 108.1
C11 C10 C9 111.6(4)
C11 C10 H10A 109.1
C9 C10 H10A 109.2
C11 C10 H10B 109.6
C9 C10 H10B 109.4
H10A C10 H10B 107.9
C11 C12 C13 110.7(4)
C11 C12 H12A 108.7
C13 C12 H12A 108.9
C11 C12 H12B 110.4
C13 C12 H12B 110.2
H12A C12 H12B 108.0
C8 C13 C12 111.4(4)
C8 C13 H13A 109.3
C12 C13 H13A 110.0
C8 C13 H13B 109.0
C12 C13 H13B 109.1
H13A C13 H13B 108.0
C5 C4 C3 110.6(3)
C5 C4 H4A 109.7
C3 C4 H4A 109.7
C5 C4 H4B 109.3
C3 C4 H4B 109.4
H4A C4 H4B 108.1
C5 C6 C7 111.7(3)
C5 C6 H6A 109.3
C7 C6 H6A 109.0
C5 C6 H6B 109.4
C7 C6 H6B 109.4
H6A C6 H6B 107.9
Si2 C18 H18A 109.5
Si2 C18 H18B 109.4
H18A C18 H18B 109.5
Si2 C18 H18C 109.5
H18A C18 H18C 109.5
H18B C18 H18C 109.5
Si1 C15 H15A 109.6
Si1 C15 H15B 109.4
H15A C15 H15B 109.5
Si1 C15 H15C 109.4
H15A C15 H15C 109.5
H15B C15 H15C 109.5
C10 C11 C12 111.2(4)
C10 C11 H11A 109.3
C12 C11 H11A 110.3
C10 C11 H11B 108.9
C12 C11 H11B 109.2
H11A C11 H11B 108.0
Si2 C17 H17A 109.5
Si2 C17 H17B 109.6
H17A C17 H17B 109.5
Si2 C17 H17C 109.3
H17A C17 H17C 109.5
H17B C17 H17C 109.5
C8 C9 C10 111.3(4)
C8 C9 H9A 109.5
C10 C9 H9A 109.4
C8 C9 H9B 109.5
C10 C9 H9B 109.0
H9A C9 H9B 108.0
Si2 C19 H19A 109.9
Si2 C19 H19B 109.5
H19A C19 H19B 109.5
Si2 C19 H19C 109.0
H19A C19 H19C 109.5
H19B C19 H19C 109.5
C2 C3 C4 112.4(4)
C2 C3 H3A 109.6
C4 C3 H3A 109.1
C2 C3 H3B 108.8
C4 C3 H3B 109.0
H3A C3 H3B 107.9

loop_
_geom_bond_atom_site_label_1
_geom_bond_atom_site_label_2
_geom_bond_distance
Sn1 N1 2.198(3)
Sn1 N2 2.211(3)
Sn1 Cl1 2.4698(12)
Sn1 C1 2.653(4)
Si2 N3 1.768(3)
Si2 C18 1.850(5)
Si2 C17 1.861(5)
Si2 C19 1.872(5)
Si1 N3 1.760(3)
Si1 C14 1.844(4)
Si1 C16 1.857(5)
Si1 C15 1.858(5)
N3 C1 1.411(5)
C2 N1 1.456(5)
C2 C3 1.519(5)
C2 C7 1.524(5)
C2 H2 0.9800
C1 N2 1.319(5)
C1 N1 1.344(4)
C14 H14A 0.9601
C14 H14B 0.9599
C14 H14C 0.9600
C7 C6 1.526(5)
C7 H7A 0.9699
C7 H7B 0.9699
C8 N2 1.450(5)
C8 C9 1.501(5)
C8 C13 1.527(5)
C8 H8 0.9801
C16 H16A 0.9599
C16 H16B 0.9599
C16 H16C 0.9600
C5 C6 1.513(6)
C5 C4 1.523(6)
C5 H5A 0.9700
C5 H5B 0.9701
C10 C11 1.490(7)
C10 C9 1.526(6)
C10 H10A 0.9700
C10 H10B 0.9700
C12 C11 1.500(7)
C12 C13 1.531(6)
C12 H12A 0.9700
C12 H12B 0.9700
C13 H13A 0.9699
C13 H13B 0.9700
C4 C3 1.530(6)
C4 H4A 0.9700
C4 H4B 0.9699
C6 H6A 0.9700
C6 H6B 0.9698
C18 H18A 0.9601
C18 H18B 0.9600
C18 H18C 0.9599
C15 H15A 0.9600
C15 H15B 0.9600
C15 H15C 0.9600
C11 H11A 0.9699
C11 H11B 0.9700
C17 H17A 0.9601
C17 H17B 0.9600
C17 H17C 0.9600
C9 H9A 0.9700
C9 H9B 0.9701
C19 H19A 0.9601
C19 H19B 0.9600
C19 H19C 0.9599
C3 H3A 0.9700
C3 H3B 0.9701
